data_7712582
loop_
_publ_author_name
'Hong, Li-Hui'
'Feng, Wei-Jung'
'Chen, Wei-Chih'
'Chang, Yu-Chang'

_publ_section_title
;
 Highly Efficient and Well-Defined Phosphinous Acid-Ligated Pd(II)
 Precatalysts for Hirao Cross-Coupling Reaction
;
_journal_name_full 'Dalton Transactions'
_journal_paper_doi 10.1039/D3DT00033H
_journal_year 2023
_chemical_formula_sum 'C26 H23 O P'
_chemical_formula_weight 382.41
_space_group_crystal_system triclinic
_space_group_IT_number 2
_space_group_name_Hall '-P 1'
_space_group_name_H-M_alt 'P -1'
_atom_sites_solution_hydrogens geom
_audit_creation_method SHELXL-2018/3
_audit_update_record
;
2022-12-28 deposited with the CCDC.	2023-03-09 downloaded from the CCDC.
;
_cell_angle_alpha 77.950(2)
_cell_angle_beta 88.0780(19)
_cell_angle_gamma 79.4227(18)
_cell_formula_units_Z 2
_cell_length_a 9.3661(5)
_cell_length_b 9.7124(5)
_cell_length_c 11.4886(5)
_cell_measurement_reflns_used 11211
_cell_measurement_temperature 150(2)
_cell_measurement_theta_max 27.8855
_cell_measurement_theta_min 2.5255
_cell_volume 1004.68(9)
_computing_structure_refinement 'SHELXL-2018/3 (Sheldrick, 2018)'
_diffrn_ambient_temperature 150(2)
_diffrn_measured_fraction_theta_full 0.994
_diffrn_measured_fraction_theta_max 0.993
_diffrn_measurement_device_type 'Bruker APEX-II CCD'
_diffrn_measurement_method '\f and \w scans'
_diffrn_radiation_type MoK\a
_diffrn_radiation_wavelength 0.71073
_diffrn_reflns_av_R_equivalents 0.0306
_diffrn_reflns_av_unetI/netI 0.0243
_diffrn_reflns_Laue_measured_fraction_full 0.994
_diffrn_reflns_Laue_measured_fraction_max 0.993
_diffrn_reflns_limit_h_max 12
_diffrn_reflns_limit_h_min -12
_diffrn_reflns_limit_k_max 12
_diffrn_reflns_limit_k_min -12
_diffrn_reflns_limit_l_max 15
_diffrn_reflns_limit_l_min -15
_diffrn_reflns_number 21500
_diffrn_reflns_point_group_measured_fraction_full 0.994
_diffrn_reflns_point_group_measured_fraction_max 0.993
_diffrn_reflns_theta_full 25.242
_diffrn_reflns_theta_max 27.909
_diffrn_reflns_theta_min 2.532
_exptl_absorpt_coefficient_mu 0.150
_exptl_absorpt_correction_T_max 0.7456
_exptl_absorpt_correction_T_min 0.7014
_exptl_absorpt_correction_type multi-scan
_exptl_absorpt_process_details 'SADABS-2016/2 (Bruker AXS Inc.)'
_exptl_crystal_colour white
_exptl_crystal_density_diffrn 1.264
_exptl_crystal_description parallelepiped
_exptl_crystal_F_000 404
_exptl_crystal_size_max 0.360
_exptl_crystal_size_mid 0.210
_exptl_crystal_size_min 0.080
_refine_diff_density_max 1.070
_refine_diff_density_min -0.358
_refine_diff_density_rms 0.075
_refine_ls_extinction_method none
_refine_ls_goodness_of_fit_ref 1.046
_refine_ls_hydrogen_treatment constr
_refine_ls_matrix_type full
_refine_ls_number_parameters 272
_refine_ls_number_reflns 4787
_refine_ls_number_restraints 0
_refine_ls_restrained_S_all 1.046
_refine_ls_R_factor_all 0.0753
_refine_ls_R_factor_gt 0.0628
_refine_ls_shift/su_max 0.000
_refine_ls_shift/su_mean 0.000
_refine_ls_structure_factor_coef Fsqd
_refine_ls_weighting_details 'w=1/[\s^2^(Fo^2^)+(0.0834P)^2^+1.4732P] where P=(Fo^2^+2Fc^2^)/3'
_refine_ls_weighting_scheme calc
_refine_ls_wR_factor_gt 0.1662
_refine_ls_wR_factor_ref 0.1795
_reflns_Friedel_coverage 0.000
_reflns_number_gt 4030
_reflns_number_total 4787
_reflns_threshold_expression 'I > 2\s(I)'
_cod_data_source_file d3dt00033h2.cif
_cod_data_source_block lhh004
_cod_database_code 7712582
_shelx_shelxl_version_number 2018/3
_shelx_space_group_comment
;
The symmetry employed for this shelxl refinement is uniquely defined
by the following loop, which should always be used as a source of
symmetry information in preference to the above space-group names.
They are only intended as comments.
;
_shelx_estimated_absorpt_t_min 0.948
_shelx_estimated_absorpt_t_max 0.988

loop_
_space_group_symop_operation_xyz
'x, y, z'
'-x, -y, -z'

loop_
_atom_site_label
_atom_site_type_symbol
_atom_site_fract_x
_atom_site_fract_y
_atom_site_fract_z
_atom_site_U_iso_or_equiv
_atom_site_adp_type
_atom_site_occupancy
_atom_site_site_symmetry_order
_atom_site_calc_flag
_atom_site_refinement_flags_posn
_atom_site_refinement_flags_adp
_atom_site_refinement_flags_occupancy
_atom_site_disorder_assembly
_atom_site_disorder_group
P P 0.04741(6) 0.81753(6) 0.25965(5) 0.01860(19) Uani 0.905(2) 1 d . . P A 1
O O 0.10120(18) 0.94565(18) 0.19173(15) 0.0233(4) Uani 0.905(2) 1 d . . P A 1
P' P 0.0042(6) 0.7338(6) 0.3384(4) 0.0163(16) Uani 0.095(2) 1 d . . P A 2
O' O -0.0774(17) 0.6777(17) 0.4430(14) 0.022(3) Uani 0.095(2) 1 d . . P A 2
C1 C 0.1978(2) 0.6719(3) 0.3130(2) 0.0262(5) Uani 1 1 d . . . . .
C2 C 0.3313(3) 0.6936(3) 0.2660(2) 0.0304(5) Uani 1 1 d . . . . .
H2A H 0.339963 0.782589 0.215575 0.036 Uiso 1 1 calc R U . . .
C3 C 0.4532(3) 0.5867(3) 0.2917(2) 0.0338(5) Uani 1 1 d . . . . .
H3A H 0.543970 0.603427 0.257750 0.041 Uiso 1 1 calc R U . . .
C4 C 0.4450(3) 0.4565(3) 0.3657(2) 0.0314(5) Uani 1 1 d . . . . .
C5 C 0.3107(3) 0.4356(3) 0.4139(2) 0.0357(6) Uani 1 1 d . . . . .
H5A H 0.302455 0.347691 0.466120 0.043 Uiso 1 1 calc R U . . .
C6 C 0.1882(3) 0.5419(3) 0.3867(2) 0.0331(5) Uani 1 1 d . . . . .
H6A H 0.096857 0.524884 0.419137 0.040 Uiso 1 1 calc R U . A 2
C7 C 0.5766(4) 0.3396(3) 0.3915(3) 0.0513(8) Uani 1 1 d . . . . .
H7A H 0.549835 0.255887 0.445343 0.077 Uiso 1 1 calc R U . . .
H7B H 0.613668 0.312938 0.316963 0.077 Uiso 1 1 calc R U . . .
H7C H 0.651964 0.373757 0.429015 0.077 Uiso 1 1 calc R U . . .
C8 C -0.0591(2) 0.7408(2) 0.1704(2) 0.0249(5) Uani 1 1 d . . . . .
C9 C -0.0676(3) 0.8015(3) 0.0495(2) 0.0296(5) Uani 1 1 d . . . . .
H9A H -0.027273 0.884908 0.020169 0.036 Uiso 1 1 calc R U . . .
C10 C -0.1338(3) 0.7421(3) -0.0282(2) 0.0319(5) Uani 1 1 d . . . . .
H10A H -0.140310 0.786469 -0.110214 0.038 Uiso 1 1 calc R U . . .
C11 C -0.1908(3) 0.6191(3) 0.0113(2) 0.0286(5) Uani 1 1 d . . . . .
C12 C -0.1840(3) 0.5586(3) 0.1319(2) 0.0312(5) Uani 1 1 d . . . . .
H12A H -0.223519 0.474478 0.160338 0.037 Uiso 1 1 calc R U . . .
C13 C -0.1204(3) 0.6186(3) 0.2115(2) 0.0310(5) Uani 1 1 d . . . . .
H13A H -0.118487 0.576813 0.294110 0.037 Uiso 1 1 calc R U . . .
C14 C -0.2600(4) 0.5510(3) -0.0741(3) 0.0466(7) Uani 1 1 d . . . . .
H14A H -0.293836 0.465342 -0.029876 0.070 Uiso 1 1 calc R U . . .
H14B H -0.342600 0.619371 -0.114345 0.070 Uiso 1 1 calc R U . . .
H14C H -0.188371 0.524245 -0.133355 0.070 Uiso 1 1 calc R U . . .
C15 C -0.0577(2) 0.8482(2) 0.3904(2) 0.0247(5) Uani 1 1 d . . . . .
C16 C 0.0109(3) 0.8003(3) 0.5019(2) 0.0292(5) Uani 1 1 d . . . . .
H16A H 0.108334 0.750054 0.506283 0.035 Uiso 1 1 calc R U . A 2
C17 C -0.0597(3) 0.8244(3) 0.6062(2) 0.0338(5) Uani 1 1 d . . . . .
H17A H -0.011118 0.790117 0.680675 0.041 Uiso 1 1 calc R U . . .
C18 C -0.2001(3) 0.8981(3) 0.6008(2) 0.0336(5) Uani 1 1 d . . . . .
H18A H -0.248968 0.915814 0.671457 0.040 Uiso 1 1 calc R U . . .
C19 C -0.2704(3) 0.9469(3) 0.4906(2) 0.0302(5) Uani 1 1 d . . . . .
H19A H -0.368186 0.996108 0.487929 0.036 Uiso 1 1 calc R U . . .
C20 C -0.2017(2) 0.9257(2) 0.3840(2) 0.0250(5) Uani 1 1 d . . . . .
C21 C -0.2839(3) 0.9923(3) 0.2713(2) 0.0282(5) Uani 1 1 d . . . . .
C22 C -0.2288(3) 1.0867(3) 0.1809(2) 0.0317(5) Uani 1 1 d . . . . .
H22A H -0.133171 1.103848 0.187958 0.038 Uiso 1 1 calc R U . . .
C23 C -0.3104(3) 1.1560(3) 0.0812(2) 0.0366(6) Uani 1 1 d . . . . .
H23A H -0.270576 1.219172 0.019594 0.044 Uiso 1 1 calc R U . . .
C24 C -0.4502(3) 1.1332(3) 0.0712(2) 0.0351(6) Uani 1 1 d . . . . .
H24A H -0.506686 1.182123 0.002863 0.042 Uiso 1 1 calc R U . . .
C25 C -0.5091(3) 1.0400(3) 0.1596(2) 0.0325(5) Uani 1 1 d . . . . .
H25A H -0.605345 1.024922 0.151620 0.039 Uiso 1 1 calc R U . . .
C26 C -0.4275(3) 0.9687(3) 0.2596(2) 0.0304(5) Uani 1 1 d . . . . .
H26A H -0.467365 0.904308 0.320242 0.037 Uiso 1 1 calc R U . . .

loop_
_atom_site_aniso_label
_atom_site_aniso_U_11
_atom_site_aniso_U_22
_atom_site_aniso_U_33
_atom_site_aniso_U_23
_atom_site_aniso_U_13
_atom_site_aniso_U_12
P 0.0195(3) 0.0180(3) 0.0176(3) -0.0035(2) -0.0014(2) -0.0018(2)
O 0.0248(8) 0.0209(8) 0.0235(8) -0.0027(6) 0.0000(6) -0.0041(6)
P' 0.019(3) 0.017(3) 0.012(3) 0.0007(19) 0.0026(18) -0.0063(19)
O' 0.027(8) 0.023(8) 0.018(7) -0.005(6) 0.001(6) -0.012(6)
C1 0.0236(10) 0.0284(11) 0.0285(11) -0.0143(9) -0.0055(8) 0.0010(8)
C2 0.0299(12) 0.0306(12) 0.0279(11) -0.0055(9) -0.0027(9) 0.0016(9)
C3 0.0256(11) 0.0371(13) 0.0369(13) -0.0109(11) 0.0015(10) 0.0021(10)
C4 0.0351(12) 0.0271(11) 0.0308(12) -0.0136(9) -0.0112(10) 0.0082(9)
C5 0.0500(15) 0.0226(11) 0.0351(13) -0.0071(10) -0.0038(11) -0.0059(10)
C6 0.0314(12) 0.0317(12) 0.0394(14) -0.0123(10) 0.0016(10) -0.0086(10)
C7 0.0519(18) 0.0433(16) 0.0518(18) -0.0200(14) -0.0196(14) 0.0241(14)
C8 0.0197(10) 0.0284(11) 0.0290(11) -0.0155(9) -0.0025(8) 0.0014(8)
C9 0.0304(12) 0.0227(11) 0.0351(12) -0.0054(9) 0.0011(9) -0.0039(9)
C10 0.0408(13) 0.0294(12) 0.0227(11) -0.0037(9) -0.0010(9) -0.0007(10)
C11 0.0293(11) 0.0292(11) 0.0283(11) -0.0145(9) -0.0064(9) 0.0026(9)
C12 0.0317(12) 0.0275(12) 0.0359(13) -0.0046(10) -0.0014(10) -0.0107(9)
C13 0.0333(12) 0.0380(13) 0.0208(10) -0.0043(9) -0.0005(9) -0.0056(10)
C14 0.0556(18) 0.0461(16) 0.0438(16) -0.0250(13) -0.0155(13) -0.0033(14)
C15 0.0269(11) 0.0222(10) 0.0260(11) -0.0062(8) -0.0008(8) -0.0055(8)
C16 0.0295(11) 0.0300(12) 0.0282(11) -0.0070(9) -0.0045(9) -0.0041(9)
C17 0.0370(13) 0.0354(13) 0.0308(12) -0.0079(10) -0.0052(10) -0.0091(10)
C18 0.0406(14) 0.0351(13) 0.0250(11) -0.0076(10) 0.0067(10) -0.0060(10)
C19 0.0300(12) 0.0306(12) 0.0315(12) -0.0102(10) 0.0026(9) -0.0051(9)
C20 0.0278(11) 0.0219(10) 0.0263(11) -0.0063(8) -0.0007(8) -0.0051(8)
C21 0.0297(11) 0.0258(11) 0.0280(11) -0.0126(9) -0.0089(9) 0.0077(9)
C22 0.0295(12) 0.0294(12) 0.0370(13) -0.0113(10) 0.0013(10) -0.0027(9)
C23 0.0399(14) 0.0321(13) 0.0360(13) -0.0072(11) 0.0033(11) -0.0023(11)
C24 0.0349(13) 0.0362(13) 0.0318(12) -0.0108(10) -0.0038(10) 0.0047(10)
C25 0.0257(11) 0.0391(13) 0.0336(13) -0.0137(11) -0.0051(9) -0.0001(10)
C26 0.0309(12) 0.0324(12) 0.0281(12) -0.0103(10) -0.0019(9) -0.0008(9)

loop_
_atom_type_symbol
_atom_type_description
_atom_type_scat_dispersion_real
_atom_type_scat_dispersion_imag
_atom_type_scat_source
C C 0.0033 0.0016 'International Tables Vol C Tables 4.2.6.8 and 6.1.1.4'
H H 0.0000 0.0000 'International Tables Vol C Tables 4.2.6.8 and 6.1.1.4'
O O 0.0106 0.0060 'International Tables Vol C Tables 4.2.6.8 and 6.1.1.4'
P P 0.1023 0.0942 'International Tables Vol C Tables 4.2.6.8 and 6.1.1.4'

loop_
_geom_angle_atom_site_label_1
_geom_angle_atom_site_label_2
_geom_angle_atom_site_label_3
_geom_angle
_geom_angle_site_symmetry_1
_geom_angle_site_symmetry_3
_geom_angle_publ_flag
O P C8 113.32(11) . . ?
O P C15 114.10(10) . . ?
C8 P C15 108.04(10) . . ?
O P C1 111.09(11) . . ?
C8 P C1 103.58(10) . . ?
C15 P C1 105.94(11) . . ?
C15 P' O' 72.1(7) . . ?
C15 P' C1 127.5(4) . . ?
O' P' C1 125.0(7) . . ?
C15 P' C8 116.9(3) . . ?
O' P' C8 122.5(7) . . ?
C1 P' C8 95.2(2) . . ?
C15 P' C16 40.96(18) . . ?
O' P' C16 57.6(6) . . ?
C1 P' C16 101.5(3) . . ?
C8 P' C16 157.9(3) . . ?
C15 P' C6 135.5(3) . . ?
O' P' C6 90.3(7) . . ?
C1 P' C6 37.26(14) . . ?
C8 P' C6 107.1(2) . . ?
C16 P' C6 94.9(2) . . ?
P' O' C15 52.0(5) . . ?
P' O' C16 79.5(7) . . ?
C15 O' C16 47.1(4) . . ?
C2 C1 C6 118.6(2) . . ?
C2 C1 P 114.63(19) . . ?
C6 C1 P 126.60(19) . . ?
C2 C1 P' 152.1(3) . . ?
C6 C1 P' 89.2(2) . . ?
C1 C2 C3 120.7(2) . . ?
C4 C3 C2 121.2(2) . . ?
C3 C4 C5 117.9(2) . . ?
C3 C4 C7 121.2(3) . . ?
C5 C4 C7 120.9(3) . . ?
C4 C5 C6 120.8(2) . . ?
C1 C6 C5 120.7(2) . . ?
C1 C6 P' 53.59(18) . . ?
C5 C6 P' 173.7(2) . . ?
C9 C8 C13 118.5(2) . . ?
C9 C8 P 116.14(18) . . ?
C13 C8 P 125.09(18) . . ?
C9 C8 P' 151.9(2) . . ?
C13 C8 P' 89.7(2) . . ?
C10 C9 C8 120.8(2) . . ?
C9 C10 C11 121.1(2) . . ?
C10 C11 C12 118.5(2) . . ?
C10 C11 C14 121.4(2) . . ?
C12 C11 C14 120.1(2) . . ?
C13 C12 C11 121.1(2) . . ?
C12 C13 C8 120.0(2) . . ?
P' C15 C16 98.3(3) . . ?
P' C15 C20 130.0(3) . . ?
C16 C15 C20 118.9(2) . . ?
P' C15 O' 55.9(6) . . ?
C16 C15 O' 71.5(5) . . ?
C20 C15 O' 103.7(6) . . ?
C16 C15 P 118.03(18) . . ?
C20 C15 P 122.96(17) . . ?
C17 C16 C15 121.8(2) . . ?
C17 C16 O' 108.0(5) . . ?
C15 C16 O' 61.5(5) . . ?
C17 C16 P' 148.1(2) . . ?
C15 C16 P' 40.69(18) . . ?
O' C16 P' 42.9(5) . . ?
C18 C17 C16 119.6(2) . . ?
C17 C18 C19 119.5(2) . . ?
C18 C19 C20 122.2(2) . . ?
C19 C20 C15 118.0(2) . . ?
C19 C20 C21 117.3(2) . . ?
C15 C20 C21 124.7(2) . . ?
C22 C21 C26 118.6(2) . . ?
C22 C21 C20 121.8(2) . . ?
C26 C21 C20 119.4(2) . . ?
C23 C22 C21 121.2(2) . . ?
C22 C23 C24 119.7(3) . . ?
C23 C24 C25 120.8(2) . . ?
C26 C25 C24 119.9(2) . . ?
C25 C26 C21 119.7(2) . . ?

loop_
_geom_bond_atom_site_label_1
_geom_bond_atom_site_label_2
_geom_bond_distance
_geom_bond_site_symmetry_2
_geom_bond_publ_flag
P O 1.4864(17) . ?
P C8 1.806(2) . ?
P C15 1.815(2) . ?
P C1 1.823(2) . ?
P' C15 1.394(6) . ?
P' O' 1.464(16) . ?
P' C1 1.837(6) . ?
P' C8 2.022(6) . ?
P' C16 2.116(6) . ?
P' C6 2.282(6) . ?
O' C15 1.683(16) . ?
O' C16 1.816(15) . ?
C1 C2 1.380(3) . ?
C1 C6 1.382(4) . ?
C2 C3 1.388(3) . ?
C3 C4 1.383(4) . ?
C4 C5 1.389(4) . ?
C4 C7 1.506(3) . ?
C5 C6 1.391(4) . ?
C8 C9 1.389(3) . ?
C8 C13 1.400(3) . ?
C9 C10 1.377(4) . ?
C10 C11 1.382(4) . ?
C11 C12 1.386(3) . ?
C11 C14 1.513(3) . ?
C12 C13 1.385(3) . ?
C15 C16 1.402(3) . ?
C15 C20 1.415(3) . ?
C16 C17 1.391(4) . ?
C17 C18 1.373(4) . ?
C18 C19 1.397(4) . ?
C19 C20 1.400(3) . ?
C20 C21 1.491(3) . ?
C21 C22 1.387(4) . ?
C21 C26 1.420(3) . ?
C22 C23 1.377(4) . ?
C23 C24 1.379(4) . ?
C24 C25 1.385(4) . ?
C25 C26 1.384(3) . ?
